data_7134983
loop_
_publ_author_name
'Yan, Qin-Yuan'
'Han, Song-De'
'Xu, Ting'
'Ji, Cui-Xian'
'Lv, Lin-Lin'
'Yao, Zhao-Quan'
'Zhao, Jiong-Peng'
'Liu, Fu-Chen'

_publ_section_title
;
 Organic ammonium modulated mixed-valence multiferroics exhibiting large
 spontaneous strain and exchange bias.
;
_journal_issue 84
_journal_name_full 'Chemical communications (Cambridge, England)'
_journal_page_first 16412
_journal_page_last 16415
_journal_paper_doi 10.1039/d5cc03844h
_journal_volume 61
_journal_year 2025
_chemical_formula_moiety 'C9 H9 Fe3 O18, C3 H12 N2, H2 O'
_chemical_formula_sum 'C12 H23 Fe3 N2 O19'
_chemical_formula_weight 666.87
_space_group_crystal_system monoclinic
_space_group_IT_number 14
_space_group_name_Hall '-P 2yn'
_space_group_name_H-M_alt 'P 1 21/n 1'
_atom_sites_solution_hydrogens mixed
_atom_sites_solution_primary dual
_audit_creation_date 2025-06-02
_audit_creation_method
;
Olex2 1.5-ac6-020
(compiled 2024.02.14 svn.r2f8d729c for Rigaku Oxford Diffraction, GUI svn.r6966)
;
_audit_update_record
;
2025-07-07 deposited with the CCDC.	2025-09-15 downloaded from the CCDC.
;
_cell_angle_alpha 90
_cell_angle_beta 102.732(6)
_cell_angle_gamma 90
_cell_formula_units_Z 4
_cell_length_a 14.2657(10)
_cell_length_b 8.2582(5)
_cell_length_c 21.5884(12)
_cell_measurement_reflns_used 8565
_cell_measurement_temperature 110.00(10)
_cell_measurement_theta_max 30.0410
_cell_measurement_theta_min 3.2670
_cell_volume 2480.8(3)
_computing_cell_refinement 'CrysAlisPro 1.171.42.49 (Rigaku OD, 2022)'
_computing_data_collection 'CrysAlisPro 1.171.42.49 (Rigaku OD, 2022)'
_computing_data_reduction 'CrysAlisPro 1.171.42.49 (Rigaku OD, 2022)'
_computing_molecular_graphics 'Olex2 1.5-ac6-020 (Dolomanov et al., 2009)'
_computing_publication_material 'Olex2 1.5-ac6-020 (Dolomanov et al., 2009)'
_computing_structure_refinement 'SHELXL 2019/3 (Sheldrick, 2015)'
_computing_structure_solution 'SHELXT  (Sheldrick, 2015)'
_diffrn_ambient_environment N~2~
_diffrn_ambient_temperature 110.00(10)
_diffrn_detector 'Hybrid Pixel Array Detector'
_diffrn_detector_area_resol_mean 5.8140
_diffrn_measured_fraction_theta_full 0.998
_diffrn_measured_fraction_theta_max 0.901
_diffrn_measurement_details
;
List of Runs (angles in degrees, time in seconds):

  # Type    Start    End  Width  t~exp~   \w     \q     \k     \f   Frames
#--------------------------------------------------------------------------
  1  \w    -29.00   0.00   0.50    3.32    --    0.00 -37.00  60.00   58
  2  \w    -34.00   1.00   0.50    3.32    --    0.00  77.00 -90.00   70
  3  \w     16.00  88.00   0.50    3.32    --    0.00  77.00 -90.00  144
  4  \w    -28.00  49.00   0.50    3.32    --    0.00  57.00 150.00  154
  5  \w    -13.00  12.00   0.50    3.32    --    0.00  57.00   0.00   50
  6  \w     57.00  87.00   0.50    3.32    --    0.00  57.00   0.00   60
  7  \w    -89.00 -50.00   0.50    3.32    --    0.00 -37.00  60.00   78
;
_diffrn_measurement_device 'four-circle diffractometer'
_diffrn_measurement_device_type 'XtaLAB AFC12 (RINC): Kappa dual offset/far'
_diffrn_measurement_method '\w scans'
_diffrn_orient_matrix_type 'CrysAlisPro convention (1999,Acta A55,543-557)'
_diffrn_orient_matrix_UB_11 -0.0428318000
_diffrn_orient_matrix_UB_12 -0.0393792000
_diffrn_orient_matrix_UB_13 -0.0157186000
_diffrn_orient_matrix_UB_21 -0.0246094000
_diffrn_orient_matrix_UB_22 0.0337035000
_diffrn_orient_matrix_UB_23 0.0221405000
_diffrn_orient_matrix_UB_31 -0.0125798000
_diffrn_orient_matrix_UB_32 0.0684594000
_diffrn_orient_matrix_UB_33 -0.0199545000
_diffrn_radiation_monochromator mirror
_diffrn_radiation_probe x-ray
_diffrn_radiation_type 'Mo K\a'
_diffrn_radiation_wavelength 0.71073
_diffrn_reflns_av_unetI/netI 0.0428
_diffrn_reflns_Laue_measured_fraction_full 0.998
_diffrn_reflns_Laue_measured_fraction_max 0.901
_diffrn_reflns_limit_h_max 18
_diffrn_reflns_limit_h_min -19
_diffrn_reflns_limit_k_max 11
_diffrn_reflns_limit_k_min 0
_diffrn_reflns_limit_l_max 28
_diffrn_reflns_limit_l_min 0
_diffrn_reflns_number 6438
_diffrn_reflns_point_group_measured_fraction_full 0.998
_diffrn_reflns_point_group_measured_fraction_max 0.901
_diffrn_reflns_theta_full 25.242
_diffrn_reflns_theta_max 29.863
_diffrn_reflns_theta_min 3.129
_diffrn_source 'micro-focus sealed X-ray tube'
_diffrn_source_type 'Rigaku (Mo) X-ray Source'
_exptl_absorpt_coefficient_mu 1.819
_exptl_absorpt_correction_T_max 1.00000
_exptl_absorpt_correction_T_min 0.69218
_exptl_absorpt_correction_type multi-scan
_exptl_absorpt_process_details
;
CrysAlisPro 1.171.42.49 (Rigaku Oxford Diffraction, 2022)
Empirical absorption correction using spherical harmonics,
implemented in SCALE3 ABSPACK scaling algorithm.
;
_exptl_crystal_colour BLACK
_exptl_crystal_colour_primary black
_exptl_crystal_density_diffrn 1.786
_exptl_crystal_description block
_exptl_crystal_F_000 1356
_exptl_crystal_size_max 0.2
_exptl_crystal_size_mid 0.11
_exptl_crystal_size_min 0.11
_refine_diff_density_max 2.287
_refine_diff_density_min -1.323
_refine_diff_density_rms 0.221
_refine_ls_extinction_method none
_refine_ls_goodness_of_fit_ref 1.117
_refine_ls_hydrogen_treatment constr
_refine_ls_matrix_type full
_refine_ls_number_parameters 328
_refine_ls_number_reflns 6438
_refine_ls_number_restraints 72
_refine_ls_restrained_S_all 1.115
_refine_ls_R_factor_all 0.0863
_refine_ls_R_factor_gt 0.0764
_refine_ls_shift/su_max 0.001
_refine_ls_shift/su_mean 0.000
_refine_ls_structure_factor_coef Fsqd
_refine_ls_weighting_details 'w=1/[\s^2^(Fo^2^)+(0.0921P)^2^+21.8890P] where P=(Fo^2^+2Fc^2^)/3'
_refine_ls_weighting_scheme calc
_refine_ls_wR_factor_gt 0.2293
_refine_ls_wR_factor_ref 0.2352
_reflns_Friedel_coverage 0.000
_reflns_number_gt 5227
_reflns_number_total 6438
_reflns_threshold_expression 'I > 2\s(I)'
_cod_data_source_file d5cc03844h2.cif
_cod_data_source_block 1LTP
_cod_depositor_comments
;
The following automatic conversions were performed:

data item '_exptl_crystal_colour_primary' value 'BLACK' was changed
to 'black' in accordance with the
/home/data/users/saulius/crontab/automatic-downloads/rss-feeds/RSC/lib/dictionaries/cif_core.dic
dictionary named 'cif_core.dic' version 2.4.2 last updated on
2011-04-26.

Automatic conversion script
Id: cif_fix_values 8170 2020-07-09 18:12:32Z antanas 

 Adding full bibliography for 7134983--7134988.cif.
;
_cod_database_code 7134983
_shelx_shelxl_version_number 2019/3
_shelx_space_group_comment
;
The symmetry employed for this shelxl refinement is uniquely defined
by the following loop, which should always be used as a source of
symmetry information in preference to the above space-group names.
They are only intended as comments.
;
_shelx_estimated_absorpt_t_max 0.825
_shelx_estimated_absorpt_t_min 0.712
_olex2_refinement_description
;
1. Twinned data refinement
 Scales: 0.578(5)
 0.422(5)
2. Fixed Uiso
 At 1.2 times of:
  All C(H) groups, All C(H,H) groups, All N(H,H) groups, All N(H,H,H) groups
 At 1.5 times of:
  All C(H,H,H) groups, All O(H,H) groups
3. Uiso/Uaniso restraints and constraints
O5 \\sim O4 \\sim C5 \\sim C10: within 3.8A with sigma of 0.01 and sigma for
terminal atoms of 0.03 within 3.8A
Uanis(C6) \\sim Ueq, Uanis(C10) \\sim Ueq, Uanis(O5) \\sim Ueq, Uanis(O9) \\sim
Ueq, Uanis(C4) \\sim Ueq, Uanis(C8) \\sim Ueq, Uanis(C9) \\sim Ueq, Uanis(O4)
\\sim Ueq, Uanis(O15) \\sim Ueq: with sigma of 0.001 and sigma for terminal
atoms of 0.002
4.a Riding coordinates:
 O1(H1F,H1G)
4.b Secondary CH2 refined with riding coordinates:
 N2(H2A,H2B), C1(H1D,H1E), C2(H2C,H2D)
4.c Aromatic/amide H refined with riding coordinates:
 C9(H9), C5(H5), C10(H10), C7(H7), C8(H8), C6(H6), C12(H12), C11(H11), C4(H4)
4.d Idealised Me refined as rotating group:
 N1(H1A,H1B,H1C), C3(H3A,H3B,H3C)
;
_olex2_submission_special_instructions 'No special instructions were received'
_oxdiff_exptl_absorpt_empirical_details
;
Empirical correction (ABSPACK) includes:
- Absorption correction using spherical harmonics
- Frame scaling
;
_oxdiff_exptl_absorpt_empirical_full_max 1.502
_oxdiff_exptl_absorpt_empirical_full_min 0.757

loop_
_space_group_symop_operation_xyz
'x, y, z'
'-x+1/2, y+1/2, -z+1/2'
'-x, -y, -z'
'x-1/2, -y-1/2, z-1/2'

loop_
_atom_site_label
_atom_site_type_symbol
_atom_site_fract_x
_atom_site_fract_y
_atom_site_fract_z
_atom_site_U_iso_or_equiv
_atom_site_adp_type
_atom_site_occupancy
_atom_site_site_symmetry_order
_atom_site_calc_flag
_atom_site_refinement_flags_posn
_atom_site_refinement_flags_adp
_atom_site_refinement_flags_occupancy
_atom_site_disorder_assembly
_atom_site_disorder_group
Fe3 Fe 0.25035(5) 0.75732(9) 0.49842(3) 0.0046(2) Uani 1 1 d . . . . .
Fe1 Fe 0.63934(7) 0.74795(9) 0.66959(4) 0.0058(2) Uani 1 1 d . . . . .
Fe2 Fe 0.13691(7) 0.26371(10) 0.66240(4) 0.0064(2) Uani 1 1 d . . . . .
O5 O 0.1623(3) 0.6644(5) 0.5496(2) 0.0084(8) Uani 1 1 d . U . . .
O6 O 0.2765(3) 0.9573(5) 0.55382(19) 0.0087(8) Uani 1 1 d . . . . .
O13 O 0.3634(3) 0.6456(5) 0.5548(2) 0.0107(8) Uani 1 1 d . . . . .
O8 O 0.1353(3) 0.8687(5) 0.4449(2) 0.0103(8) Uani 1 1 d . . . . .
O11 O 0.3385(3) 0.8515(5) 0.44756(19) 0.0087(8) Uani 1 1 d . . . . .
O16 O 0.2275(3) 0.5606(6) 0.4426(2) 0.0114(8) Uani 1 1 d . . . . .
O12 O 0.3859(3) 1.0421(5) 0.38952(19) 0.0103(8) Uani 1 1 d . . . . .
O9 O -0.0166(3) 0.8671(5) 0.3896(2) 0.0106(8) Uani 1 1 d . U . . .
O7 O 0.2333(3) 1.1535(5) 0.6114(2) 0.0111(8) Uani 1 1 d . . . . .
O10 O 0.2720(3) 0.3645(6) 0.3856(2) 0.0146(9) Uani 1 1 d . . . . .
O4 O 0.1091(3) 0.4646(5) 0.6007(2) 0.0137(9) Uani 1 1 d . U . . .
O14 O 0.5091(3) 0.6424(5) 0.6183(2) 0.0140(9) Uani 1 1 d . . . . .
O18 O 0.6395(4) 0.5334(6) 0.7241(2) 0.0185(10) Uani 1 1 d . . . . .
O19 O 0.7235(3) 0.3389(6) 0.7822(2) 0.0166(9) Uani 1 1 d . . . . .
O15 O 0.5705(3) 0.8726(6) 0.7328(2) 0.0150(9) Uani 1 1 d . U . . .
O17 O 0.4603(4) 0.8876(6) 0.7905(2) 0.0190(10) Uani 1 1 d . . . . .
C9 C 0.3280(5) 0.9852(7) 0.4189(3) 0.0112(11) Uani 1 1 d . U . . .
H9 H 0.272033 1.046693 0.419941 0.013 Uiso 1 1 calc R U . . .
C5 C 0.1664(5) 0.5216(7) 0.5714(3) 0.0120(11) Uani 1 1 d . U . . .
H5 H 0.217103 0.453812 0.564708 0.014 Uiso 1 1 calc R U . . .
C10 C 0.4462(4) 0.7028(7) 0.5756(3) 0.0085(10) Uani 1 1 d . U . . .
H10 H 0.461809 0.800557 0.557017 0.010 Uiso 1 1 calc R U . . .
C7 C 0.0559(4) 0.7989(7) 0.4212(3) 0.0086(11) Uani 1 1 d . . . . .
H7 H 0.051844 0.685840 0.428252 0.010 Uiso 1 1 calc R U . . .
O3 O 0.1568(4) 0.0816(6) 0.7312(2) 0.0208(11) Uani 1 1 d . . . . .
C8 C 0.2137(5) 1.0275(7) 0.5790(3) 0.0103(11) Uani 1 1 d . U . . .
H8 H 0.150987 0.982713 0.572831 0.012 Uiso 1 1 calc R U . . .
C6 C 0.2917(5) 0.4865(7) 0.4203(3) 0.0095(10) Uani 1 1 d . U . . .
H6 H 0.356013 0.525199 0.430352 0.011 Uiso 1 1 calc R U . . .
O2 O 0.2363(4) -0.1131(6) 0.7903(2) 0.0190(10) Uani 1 1 d . . . . .
C12 C 0.7173(4) 0.4707(7) 0.7528(3) 0.0129(11) Uani 1 1 d . . . . .
H12 H 0.775204 0.526931 0.752231 0.015 Uiso 1 1 calc R U . . .
C11 C 0.5052(5) 0.8138(9) 0.7548(3) 0.0177(14) Uani 1 1 d . . . . .
H11 H 0.487336 0.704848 0.744029 0.021 Uiso 1 1 calc R U . . .
C4 C 0.2324(5) 0.0037(7) 0.7526(3) 0.0137(11) Uani 1 1 d . U . . .
H4 H 0.289371 0.034510 0.739804 0.016 Uiso 1 1 calc R U . . .
N2 N -0.0584(4) -0.3146(7) 0.6685(3) 0.0200(12) Uani 1 1 d . . . . .
H2A H -0.119961 -0.311056 0.673611 0.024 Uiso 1 1 calc R U . . .
H2B H -0.037187 -0.418417 0.675177 0.024 Uiso 1 1 calc R U . . .
N1 N 0.0599(5) -0.1488(7) 0.8312(3) 0.0238(13) Uani 1 1 d . . . . .
H1A H 0.120474 -0.133565 0.825299 0.029 Uiso 1 1 calc R U . . .
H1B H 0.062861 -0.190112 0.870679 0.029 Uiso 1 1 calc R U . . .
H1C H 0.028290 -0.052293 0.827405 0.029 Uiso 1 1 calc R U . . .
C1 C 0.0077(6) -0.2634(8) 0.7828(3) 0.0192(13) Uani 1 1 d . . . . .
H1D H -0.058315 -0.278283 0.789258 0.023 Uiso 1 1 calc R U . . .
H1E H 0.040337 -0.369868 0.788897 0.023 Uiso 1 1 calc R U . . .
O1 O 0.0615(5) -0.3309(9) 0.9369(3) 0.0472(17) Uani 1 1 d . . . . .
H1F H 0.095639 -0.414907 0.931410 0.071 Uiso 1 1 d R U . . .
H1G H 0.008439 -0.380087 0.921330 0.071 Uiso 1 1 d R U . . .
C2 C 0.0022(6) -0.2080(9) 0.7162(3) 0.0249(15) Uani 1 1 d . . . . .
H2C H -0.024301 -0.096783 0.711195 0.030 Uiso 1 1 calc R U . . .
H2D H 0.067848 -0.204357 0.708145 0.030 Uiso 1 1 calc R U . . .
C3 C -0.0568(7) -0.2652(11) 0.6000(4) 0.0334(17) Uani 1 1 d . . . . .
H3A H -0.082139 -0.354054 0.570991 0.050 Uiso 1 1 calc R U . . .
H3B H 0.009421 -0.241579 0.597021 0.050 Uiso 1 1 calc R U . . .
H3C H -0.096615 -0.168583 0.588233 0.050 Uiso 1 1 calc R U . . .

loop_
_atom_site_aniso_label
_atom_site_aniso_U_11
_atom_site_aniso_U_22
_atom_site_aniso_U_33
_atom_site_aniso_U_23
_atom_site_aniso_U_13
_atom_site_aniso_U_12
Fe3 0.0057(5) 0.0040(4) 0.0040(3) -0.0008(3) 0.0011(4) 0.0001(3)
Fe1 0.0064(4) 0.0042(4) 0.0066(4) -0.0005(3) 0.0010(4) 0.0002(3)
Fe2 0.0063(4) 0.0063(4) 0.0066(4) -0.0013(3) 0.0017(4) -0.0016(3)
O5 0.0074(11) 0.0093(11) 0.0091(11) 0.0007(8) 0.0027(8) -0.0008(8)
O6 0.0044(19) 0.013(2) 0.0097(19) -0.0022(15) 0.0040(15) -0.0017(15)
O13 0.004(2) 0.016(2) 0.012(2) 0.0040(16) 0.0011(16) -0.0005(16)
O8 0.003(2) 0.017(2) 0.0105(19) 0.0028(16) 0.0006(16) 0.0013(16)
O11 0.0043(19) 0.015(2) 0.0074(18) 0.0041(15) 0.0025(15) 0.0002(15)
O16 0.005(2) 0.019(2) 0.0104(19) -0.0054(16) 0.0017(16) 0.0011(16)
O12 0.007(2) 0.015(2) 0.0097(18) 0.0050(16) 0.0031(16) 0.0009(16)
O9 0.0092(11) 0.0107(11) 0.0115(11) 0.0009(9) 0.0016(9) 0.0004(9)
O7 0.008(2) 0.012(2) 0.013(2) -0.0071(16) 0.0028(16) -0.0006(16)
O10 0.009(2) 0.017(2) 0.017(2) -0.0136(18) -0.0001(17) 0.0024(17)
O4 0.0126(12) 0.0144(12) 0.0151(11) 0.0022(9) 0.0052(9) -0.0007(9)
O14 0.010(2) 0.014(2) 0.015(2) 0.0078(16) -0.0055(17) -0.0051(16)
O18 0.011(2) 0.018(2) 0.026(2) 0.0075(19) 0.0020(19) -0.0003(18)
O19 0.013(2) 0.016(2) 0.018(2) 0.0085(18) -0.0022(18) -0.0005(18)
O15 0.0153(12) 0.0157(12) 0.0154(12) 0.0012(9) 0.0067(9) 0.0001(9)
O17 0.019(3) 0.019(2) 0.025(2) 0.0078(19) 0.018(2) 0.0020(19)
C9 0.0108(14) 0.0120(14) 0.0114(13) 0.0008(9) 0.0035(9) 0.0002(9)
C5 0.011(3) 0.015(2) 0.011(2) 0.003(2) 0.003(2) 0.003(2)
C10 0.0077(13) 0.0089(13) 0.0088(13) 0.0007(9) 0.0016(9) 0.0000(9)
C7 0.005(3) 0.012(3) 0.008(2) 0.0033(19) 0.000(2) 0.000(2)
O3 0.020(3) 0.024(2) 0.019(2) 0.0075(19) 0.004(2) 0.010(2)
C8 0.0101(14) 0.0105(13) 0.0105(13) -0.0003(9) 0.0031(9) 0.0004(9)
C6 0.0091(13) 0.0098(13) 0.0100(13) -0.0007(9) 0.0028(9) 0.0004(9)
O2 0.024(3) 0.019(2) 0.014(2) 0.0067(18) 0.0025(19) 0.007(2)
C12 0.009(3) 0.014(3) 0.015(3) 0.002(2) 0.003(2) 0.005(2)
C11 0.023(4) 0.020(3) 0.011(3) -0.001(2) 0.005(3) -0.001(2)
C4 0.0135(14) 0.0143(14) 0.0136(14) 0.0009(9) 0.0038(10) 0.0017(9)
N2 0.013(3) 0.022(3) 0.023(3) -0.002(2) -0.001(2) -0.002(2)
N1 0.026(3) 0.023(3) 0.025(3) -0.007(2) 0.009(3) 0.005(2)
C1 0.020(4) 0.017(3) 0.021(3) -0.005(2) 0.006(3) 0.008(3)
O1 0.031(4) 0.050(4) 0.062(4) 0.000(4) 0.013(3) 0.003(3)
C2 0.029(4) 0.023(3) 0.022(3) -0.009(3) 0.005(3) 0.005(3)
C3 0.032(5) 0.037(4) 0.031(4) 0.010(3) 0.007(4) 0.009(4)

loop_
_atom_type_symbol
_atom_type_description
_atom_type_scat_dispersion_real
_atom_type_scat_dispersion_imag
_atom_type_scat_source
C C 0.0033 0.0016 'International Tables Vol C Tables 4.2.6.8 and 6.1.1.4'
H H 0.0000 0.0000 'International Tables Vol C Tables 4.2.6.8 and 6.1.1.4'
Fe Fe 0.3463 0.8444 'International Tables Vol C Tables 4.2.6.8 and 6.1.1.4'
N N 0.0061 0.0033 'International Tables Vol C Tables 4.2.6.8 and 6.1.1.4'
O O 0.0106 0.0060 'International Tables Vol C Tables 4.2.6.8 and 6.1.1.4'

loop_
_geom_angle_atom_site_label_1
_geom_angle_atom_site_label_2
_geom_angle_atom_site_label_3
_geom_angle
_geom_angle_site_symmetry_1
_geom_angle_site_symmetry_3
_geom_angle_publ_flag
O5 Fe3 O6 92.51(16) . . ?
O5 Fe3 O13 90.38(17) . . ?
O5 Fe3 O8 87.73(17) . . ?
O5 Fe3 O11 179.68(17) . . ?
O5 Fe3 O16 88.97(17) . . ?
O13 Fe3 O6 89.86(18) . . ?
O8 Fe3 O6 89.27(18) . . ?
O8 Fe3 O13 177.89(15) . . ?
O11 Fe3 O6 87.17(17) . . ?
O11 Fe3 O13 89.65(17) . . ?
O11 Fe3 O8 92.23(17) . . ?
O11 Fe3 O16 91.36(18) . . ?
O16 Fe3 O6 178.47(16) . . ?
O16 Fe3 O13 89.71(18) . . ?
O16 Fe3 O8 91.21(18) . . ?
O12 Fe1 O19 91.22(19) 3_676 2_656 ?
O10 Fe1 O12 93.59(18) 3_666 3_676 ?
O10 Fe1 O19 80.36(18) 3_666 2_656 ?
O14 Fe1 O12 90.51(17) . 3_676 ?
O14 Fe1 O10 95.10(18) . 3_666 ?
O14 Fe1 O19 175.24(18) . 2_656 ?
O18 Fe1 O12 170.55(18) . 3_676 ?
O18 Fe1 O10 91.01(19) . 3_666 ?
O18 Fe1 O14 80.85(18) . . ?
O18 Fe1 O19 97.7(2) . 2_656 ?
O15 Fe1 O12 87.08(17) . 3_676 ?
O15 Fe1 O10 171.49(19) . 3_666 ?
O15 Fe1 O14 93.37(19) . . ?
O15 Fe1 O18 89.59(19) . . ?
O15 Fe1 O19 91.15(19) . 2_656 ?
O9 Fe2 O7 92.75(16) 3_566 1_545 ?
O9 Fe2 O17 87.79(18) 3_566 2_546 ?
O9 Fe2 O2 175.62(17) 3_566 2_556 ?
O7 Fe2 O17 176.28(18) 1_545 2_546 ?
O4 Fe2 O9 92.80(18) . 3_566 ?
O4 Fe2 O7 93.56(17) . 1_545 ?
O4 Fe2 O17 82.73(18) . 2_546 ?
O4 Fe2 O2 87.07(19) . 2_556 ?
O3 Fe2 O9 88.67(19) . 3_566 ?
O3 Fe2 O7 93.28(18) . 1_545 ?
O3 Fe2 O4 172.93(18) . . ?
O3 Fe2 O17 90.42(19) . 2_546 ?
O3 Fe2 O2 92.0(2) . 2_556 ?
O2 Fe2 O7 82.89(18) 2_556 1_545 ?
O2 Fe2 O17 96.54(19) 2_556 2_546 ?
C5 O5 Fe3 125.5(4) . . ?
C8 O6 Fe3 124.2(4) . . ?
C10 O13 Fe3 127.3(4) . . ?
C7 O8 Fe3 124.4(4) . . ?
C9 O11 Fe3 126.1(4) . . ?
C6 O16 Fe3 125.3(4) . . ?
C9 O12 Fe1 124.7(4) . 3_676 ?
C7 O9 Fe2 122.5(4) . 3_566 ?
C8 O7 Fe2 123.4(4) . 1_565 ?
C6 O10 Fe1 127.0(4) . 3_666 ?
C5 O4 Fe2 124.8(4) . . ?
C10 O14 Fe1 128.9(4) . . ?
C12 O18 Fe1 120.6(4) . . ?
C12 O19 Fe1 120.4(4) . 2_646 ?
C11 O15 Fe1 123.6(4) . . ?
C11 O17 Fe2 121.7(4) . 2_556 ?
O11 C9 H9 117.9 . . ?
O12 C9 O11 124.3(6) . . ?
O12 C9 H9 117.9 . . ?
O5 C5 H5 117.8 . . ?
O4 C5 O5 124.4(6) . . ?
O4 C5 H5 117.8 . . ?
O13 C10 H10 117.2 . . ?
O14 C10 O13 125.6(5) . . ?
O14 C10 H10 117.2 . . ?
O8 C7 H7 117.5 . . ?
O9 C7 O8 125.1(6) . . ?
O9 C7 H7 117.5 . . ?
C4 O3 Fe2 127.1(4) . . ?
O6 C8 H8 119.3 . . ?
O7 C8 O6 121.4(6) . . ?
O7 C8 H8 119.3 . . ?
O16 C6 H6 119.2 . . ?
O10 C6 O16 121.6(6) . . ?
O10 C6 H6 119.2 . . ?
C4 O2 Fe2 126.2(5) . 2_546 ?
O18 C12 H12 117.9 . . ?
O19 C12 O18 124.3(6) . . ?
O19 C12 H12 117.9 . . ?
O15 C11 O17 124.9(7) . . ?
O15 C11 H11 117.5 . . ?
O17 C11 H11 117.5 . . ?
O3 C4 O2 123.1(6) . . ?
O3 C4 H4 118.4 . . ?
O2 C4 H4 118.4 . . ?
H2A N2 H2B 107.9 . . ?
C2 N2 H2A 109.1 . . ?
C2 N2 H2B 109.1 . . ?
C2 N2 C3 112.4(6) . . ?
C3 N2 H2A 109.1 . . ?
C3 N2 H2B 109.1 . . ?
H1A N1 H1B 109.5 . . ?
H1A N1 H1C 109.5 . . ?
H1B N1 H1C 109.5 . . ?
C1 N1 H1A 109.5 . . ?
C1 N1 H1B 109.5 . . ?
C1 N1 H1C 109.5 . . ?
N1 C1 H1D 108.9 . . ?
N1 C1 H1E 108.9 . . ?
N1 C1 C2 113.3(6) . . ?
H1D C1 H1E 107.7 . . ?
C2 C1 H1D 108.9 . . ?
C2 C1 H1E 108.9 . . ?
H1F O1 H1G 92.4 . . ?
N2 C2 C1 112.7(6) . . ?
N2 C2 H2C 109.0 . . ?
N2 C2 H2D 109.0 . . ?
C1 C2 H2C 109.0 . . ?
C1 C2 H2D 109.0 . . ?
H2C C2 H2D 107.8 . . ?
N2 C3 H3A 109.5 . . ?
N2 C3 H3B 109.5 . . ?
N2 C3 H3C 109.5 . . ?
H3A C3 H3B 109.5 . . ?
H3A C3 H3C 109.5 . . ?
H3B C3 H3C 109.5 . . ?

loop_
_geom_bond_atom_site_label_1
_geom_bond_atom_site_label_2
_geom_bond_distance
_geom_bond_site_symmetry_2
_geom_bond_publ_flag
Fe3 O5 1.999(4) . ?
Fe3 O6 2.025(4) . ?
Fe3 O13 2.017(5) . ?
Fe3 O8 2.010(4) . ?
Fe3 O11 2.000(4) . ?
Fe3 O16 2.006(4) . ?
Fe1 O12 2.136(4) 3_676 ?
Fe1 O10 2.132(4) 3_666 ?
Fe1 O14 2.129(5) . ?
Fe1 O18 2.127(5) . ?
Fe1 O19 2.140(5) 2_656 ?
Fe1 O15 2.115(4) . ?
Fe2 O9 2.127(5) 3_566 ?
Fe2 O7 2.145(4) 1_545 ?
Fe2 O4 2.109(5) . ?
Fe2 O17 2.151(4) 2_546 ?
Fe2 O3 2.089(5) . ?
Fe2 O2 2.130(5) 2_556 ?
O5 C5 1.266(7) . ?
O6 C8 1.284(7) . ?
O13 C10 1.260(7) . ?
O8 C7 1.273(7) . ?
O11 C9 1.258(7) . ?
O16 C6 1.281(7) . ?
O12 C9 1.240(7) . ?
O9 C7 1.241(7) . ?
O7 C8 1.251(7) . ?
O10 C6 1.250(7) . ?
O4 C5 1.232(7) . ?
O14 C10 1.241(7) . ?
O18 C12 1.257(8) . ?
O19 C12 1.253(8) . ?
O15 C11 1.236(8) . ?
O17 C11 1.262(8) . ?
C9 H9 0.9500 . ?
C5 H5 0.9500 . ?
C10 H10 0.9500 . ?
C7 H7 0.9500 . ?
O3 C4 1.253(8) . ?
C8 H8 0.9500 . ?
C6 H6 0.9500 . ?
O2 C4 1.253(7) . ?
C12 H12 0.9500 . ?
C11 H11 0.9500 . ?
C4 H4 0.9500 . ?
N2 H2A 0.9100 . ?
N2 H2B 0.9100 . ?
N2 C2 1.479(9) . ?
N2 C3 1.539(9) . ?
N1 H1A 0.9100 . ?
N1 H1B 0.9100 . ?
N1 H1C 0.9100 . ?
N1 C1 1.484(9) . ?
C1 H1D 0.9900 . ?
C1 H1E 0.9900 . ?
C1 C2 1.494(10) . ?
O1 H1F 0.8699 . ?
O1 H1G 0.8599 . ?
C2 H2C 0.9900 . ?
C2 H2D 0.9900 . ?
C3 H3A 0.9800 . ?
C3 H3B 0.9800 . ?
C3 H3C 0.9800 . ?

loop_
_geom_hbond_atom_site_label_D
_geom_hbond_atom_site_label_H
_geom_hbond_atom_site_label_A
_geom_hbond_distance_DH
_geom_hbond_distance_HA
_geom_hbond_distance_DA
_geom_hbond_angle_DHA
_geom_hbond_site_symmetry_A
_geom_hbond_publ_flag
C7 H7 O4 0.95 2.56 3.164(7) 121.4 3_566 yes
C8 H8 O9 0.95 2.56 3.158(7) 121.0 3_576 yes
C12 H12 O19 0.95 2.68 3.288(8) 122.2 2_656 yes
C11 H11 O3 0.95 2.46 3.069(8) 122.1 2_556 yes
N2 H2A O10 0.91 2.30 3.041(8) 137.9 3_556 yes
N2 H2A O19 0.91 2.29 3.065(8) 142.8 2_546 yes
N2 H2B O17 0.91 1.99 2.871(8) 162.6 2_536 yes
N1 H1A O2 0.91 1.97 2.861(8) 165.6 . yes
N1 H1B O1 0.91 1.85 2.728(10) 162.7 . yes
N1 H1C O14 0.91 2.13 2.900(7) 142.3 2_546 yes
N1 H1C O18 0.91 2.51 3.207(8) 133.8 2_546 yes
O1 H1F O6 0.87 2.07 2.868(8) 152.3 2_536 yes
O1 H1G O11 0.86 2.62 3.246(8) 130.6 4_566 yes
O1 H1G O12 0.86 2.19 3.039(8) 170.2 4_566 yes
C2 H2C O18 0.99 2.61 3.298(9) 126.4 2_546 yes

loop_
_geom_torsion_atom_site_label_1
_geom_torsion_atom_site_label_2
_geom_torsion_atom_site_label_3
_geom_torsion_atom_site_label_4
_geom_torsion
_geom_torsion_site_symmetry_1
_geom_torsion_site_symmetry_2
_geom_torsion_site_symmetry_3
_geom_torsion_site_symmetry_4
_geom_torsion_publ_flag
Fe3 O5 C5 O4 -177.0(5) . . . . ?
Fe3 O6 C8 O7 -178.0(4) . . . . ?
Fe3 O13 C10 O14 167.2(5) . . . . ?
Fe3 O8 C7 O9 177.8(4) . . . . ?
Fe3 O11 C9 O12 177.5(4) . . . . ?
Fe3 O16 C6 O10 -179.8(4) . . . . ?
Fe1 O12 C9 O11 171.3(4) 3_676 . . . ?
Fe1 O10 C6 O16 167.7(4) 3_666 . . . ?
Fe1 O14 C10 O13 -166.8(4) . . . . ?
Fe1 O18 C12 O19 -174.9(5) . . . . ?
Fe1 O19 C12 O18 -179.0(5) 2_646 . . . ?
Fe1 O15 C11 O17 -177.0(5) . . . . ?
Fe2 O9 C7 O8 168.4(4) 3_566 . . . ?
Fe2 O7 C8 O6 -173.7(4) 1_565 . . . ?
Fe2 O4 C5 O5 -158.8(5) . . . . ?
Fe2 O17 C11 O15 -170.5(5) 2_556 . . . ?
Fe2 O3 C4 O2 -174.0(5) . . . . ?
Fe2 O2 C4 O3 -172.6(5) 2_546 . . . ?
N1 C1 C2 N2 -174.1(5) . . . . ?
C3 N2 C2 C1 -175.1(7) . . . . ?

loop_
_twin_individual_id
_twin_individual_mass_fraction_refined
1 0.578(5)
2 0.422(5)
